data_4000108
loop_
_publ_author_name
'Sykora, Richard E.'
'Albrecht-Schmitt, T. E.'

_journal_name_full 'Chemistry of Materials'
_journal_year 2001
_chemical_formula_structural (C2N2H10)Ce2F10
_chemical_formula_sum 'C2 H10 Ce2 F10 N2'
_chemical_formula_weight 532.36
_space_group_IT_number 15
_symmetry_cell_setting monoclinic
_symmetry_space_group_name_Hall '-C 2yc'
_symmetry_space_group_name_H-M 'C 1 2/c 1'
_atom_sites_solution_hydrogens located
_atom_sites_solution_primary direct
_atom_sites_solution_secondary difmap
_cell_angle_alpha 90.00
_cell_angle_beta 91.6610(10)
_cell_angle_gamma 90.00
_cell_formula_units_Z 4
_cell_length_a 15.9330(10)
_cell_length_b 7.0420(5)
_cell_length_c 8.6496(6)
_cell_measurement_reflns_used all
_cell_measurement_temperature 193(2)
_cell_measurement_theta_max 28.30
_cell_measurement_theta_min 2.56
_cell_volume 970.08(11)
_diffrn_ambient_temperature 193(2)
_diffrn_measurement_device 'Bruker APEX'
_diffrn_measurement_method '0.3 wide w exposures'
_diffrn_radiation_monochromator graphite
_diffrn_radiation_source 'fine-focus sealed tube'
_diffrn_radiation_type MoK\a
_diffrn_radiation_wavelength 0.71073
_diffrn_reflns_av_R_equivalents 0.0253
_diffrn_reflns_av_sigmaI/netI 0.0235
_diffrn_reflns_limit_h_max 21
_diffrn_reflns_limit_h_min -21
_diffrn_reflns_limit_k_max 9
_diffrn_reflns_limit_k_min -9
_diffrn_reflns_limit_l_max 11
_diffrn_reflns_limit_l_min -11
_diffrn_reflns_number 4690
_diffrn_reflns_theta_max 28.30
_diffrn_reflns_theta_min 2.56
_diffrn_standards_decay_% 0
_diffrn_standards_interval_count na
_diffrn_standards_interval_time na
_diffrn_standards_number na
_exptl_absorpt_coefficient_mu 9.394
_exptl_absorpt_correction_T_max '0.722518 ratio of min/max'
_exptl_absorpt_correction_T_min '0.722518 ratio of min/max'
_exptl_absorpt_correction_type 'multiscan (SADABS)'
_exptl_crystal_colour colorless
_exptl_crystal_density_diffrn 3.645
_exptl_crystal_density_meas ?
_exptl_crystal_density_method calcd
_exptl_crystal_description prism
_exptl_crystal_F_000 968
_exptl_crystal_size_max 0.124
_exptl_crystal_size_mid 0.084
_exptl_crystal_size_min 0.044
_refine_ls_extinction_coef 0.00185(12)
_refine_ls_extinction_expression Fc^*^=kFc[1+0.001xFc^2^\l^3^/sin(2\q)]^-1/4^
_refine_ls_extinction_method SHELXL
_refine_ls_goodness_of_fit_all 1.099
_refine_ls_goodness_of_fit_obs 1.110
_refine_ls_hydrogen_treatment isotropic
_refine_ls_matrix_type full
_refine_ls_number_parameters 94
_refine_ls_number_reflns 1206
_refine_ls_number_restraints 0
_refine_ls_restrained_S_all 1.099
_refine_ls_restrained_S_obs 1.110
_refine_ls_R_factor_all 0.0174
_refine_ls_R_factor_obs 0.0165
_refine_ls_shift/esd_max 0.001
_refine_ls_shift/esd_mean 0.000
_refine_ls_structure_factor_coef Fsqd
_refine_ls_weighting_details 'w=1/[\s^2^(Fo^2^)+(0.0224P)^2^+0.6851P] where P=(Fo^2^+2Fc^2^)/3'
_refine_ls_weighting_scheme calc
_refine_ls_wR_factor_all 0.0419
_refine_ls_wR_factor_obs 0.0413
_reflns_number_observed 1154
_reflns_number_total 1206
_reflns_observed_criterion >2sigma(I)
_cod_depositor_comments
;
The following automatic conversions were performed:

'_exptl_crystal_density_meas' value 'nm' was changed to '?' - the
value is perceived as not measured.

Automatic conversion script
Id: cif_fix_values 3008 2015-01-20 13:52:24Z robertas 

The following automatic conversions were performed:

'_refine_ls_weighting_scheme' value 'calc
w=1/[\s^2^(Fo^2^)+(0.0224P)^2^+0.6851P] where P=(Fo^2^+2Fc^2^)/3' was
changed to 'calc'. New tag '_refine_ls_weighting_details' was
created. The value of the new tag was set to
'w=1/[\s^2^(Fo^2^)+(0.0224P)^2^+0.6851P] where P=(Fo^2^+2Fc^2^)/3'.

Automatic conversion script
Id: cif_fix_values 3143 2015-03-26 13:38:13Z robertas 
;
_cod_original_sg_symbol_H-M C12/c1
_cod_database_code 4000108

loop_
_symmetry_equiv_pos_as_xyz
'x, y, z'
'-x, y, -z+1/2'
'x+1/2, y+1/2, z'
'-x+1/2, y+1/2, -z+1/2'
'-x, -y, -z'
'x, -y, z-1/2'
'-x+1/2, -y+1/2, -z'
'x+1/2, -y+1/2, z-1/2'

loop_
_atom_site_aniso_label
_atom_site_aniso_U_11
_atom_site_aniso_U_22
_atom_site_aniso_U_33
_atom_site_aniso_U_23
_atom_site_aniso_U_13
_atom_site_aniso_U_12
Ce1 0.00872(11) 0.00729(11) 0.00637(11) 0.00023(4) 0.00065(6) 0.00002(4)
F1 0.0115(8) 0.0143(8) 0.0170(8) 0.0005(6) 0.0003(6) 0.0008(5)
F2 0.0111(7) 0.0113(7) 0.0117(7) -0.0012(5) 0.0017(6) -0.0006(5)
F3 0.0124(7) 0.0114(7) 0.0112(7) 0.0016(5) 0.0027(6) 0.0018(5)
F4 0.0124(7) 0.0117(7) 0.0122(7) -0.0015(5) -0.0021(6) 0.0012(5)
F5 0.0180(7) 0.0116(6) 0.0094(7) 0.0007(6) 0.0019(6) 0.0009(6)
N1 0.0130(11) 0.0168(12) 0.0170(11) -0.0005(9) 0.0003(9) 0.0015(9)
C1 0.0129(13) 0.0160(13) 0.0124(13) -0.0006(9) 0.0007(11) 0.0009(9)

loop_
_atom_site_label
_atom_site_type_symbol
_atom_site_fract_x
_atom_site_fract_y
_atom_site_fract_z
_atom_site_U_iso_or_equiv
_atom_site_thermal_displace_type
_atom_site_occupancy
_atom_site_calc_flag
_atom_site_refinement_flags
_atom_site_disorder_group
Ce1 Ce 0.219998(8) 0.09382(2) 0.670421(14) 0.00745(8) Uani 1 d . .
F1 F 0.08321(10) 0.0762(2) 0.6658(2) 0.0143(3) Uani 1 d . .
F2 F 0.17131(10) 0.3876(2) 0.7888(2) 0.0114(3) Uani 1 d . .
F3 F 0.32240(9) 0.1804(2) 0.5035(2) 0.0116(3) Uani 1 d . .
F4 F 0.31861(9) 0.2770(2) 0.7945(2) 0.0122(3) Uani 1 d . .
F5 F 0.19863(10) 0.0486(2) 0.9290(2) 0.0129(3) Uani 1 d . .
N1 N 0.0468(2) 0.2566(3) 0.9831(3) 0.0156(5) Uani 1 d . .
C1 C 0.0129(2) 0.4269(4) 1.0601(3) 0.0138(5) Uani 1 d . .
H5 H 0.0546(20) 0.4791(49) 1.1304(36) 0.015(8) Uiso 1 d . .
H4 H -0.0366(24) 0.3694(49) 1.1115(47) 0.025(10) Uiso 1 d . .
H3 H 0.0585(23) 0.1680(60) 1.0535(44) 0.024(9) Uiso 1 d . .
H2 H 0.0887(24) 0.2907(48) 0.9347(40) 0.019(8) Uiso 1 d . .
H1 H 0.0071(28) 0.1850(63) 0.9237(48) 0.041(11) Uiso 1 d . .
